data_1572180
loop_
_publ_author_name
'Delano, 4th, Francis'
'Benner, Florian'
'Jang, Seoyun'
'Greer, Samuel M.'
'Demir, Selvan'

_publ_section_title
;
 Construction of intermolecular &#x3c3;-hole interactions in rare earth
 metallocene complexes using a 2,3,4,5-tetraiodopyrrolyl anion.
;
_journal_issue 33
_journal_name_full 'Chemical science'
_journal_page_first 13389
_journal_page_last 13404
_journal_paper_doi 10.1039/d4sc03786c
_journal_volume 15
_journal_year 2024
_chemical_formula_moiety 'C24 H30 Dy I4 N, C H2 Cl2'
_chemical_formula_sum 'C25 H32 Cl2 Dy I4 N'
_chemical_formula_weight 1087.51
_space_group_crystal_system monoclinic
_space_group_IT_number 14
_space_group_name_Hall '-P 2ybc'
_space_group_name_H-M_alt 'P 1 21/c 1'
_atom_sites_solution_hydrogens geom
_atom_sites_solution_primary dual
_audit_creation_date 2023-07-10
_audit_creation_method
;
Olex2 1.5
(compiled 2023.03.06 svn.rbb2c1857 for OlexSys, GUI svn.r6748)
;
_audit_update_record
;
2024-04-22 deposited with the CCDC.	2024-07-25 downloaded from the CCDC.
;
_cell_angle_alpha 90
_cell_angle_beta 101.833(2)
_cell_angle_gamma 90
_cell_formula_units_Z 4
_cell_length_a 10.3635(2)
_cell_length_b 14.3461(3)
_cell_length_c 21.3369(5)
_cell_measurement_reflns_used 19319
_cell_measurement_temperature 200.0(1)
_cell_measurement_theta_max 30.9250
_cell_measurement_theta_min 2.8350
_cell_volume 3104.87(12)
_computing_cell_refinement 'CrysAlisPro 1.171.42.93a (Rigaku OD, 2023)'
_computing_data_collection 'CrysAlisPro 1.171.42.93a (Rigaku OD, 2023)'
_computing_data_reduction 'CrysAlisPro 1.171.42.93a (Rigaku OD, 2023)'
_computing_molecular_graphics 'Olex2 1.5 (Dolomanov et al., 2009)'
_computing_publication_material 'Olex2 1.5 (Dolomanov et al., 2009)'
_computing_structure_refinement 'SHELXL 2018/3 (Sheldrick, 2015)'
_computing_structure_solution 'SHELXT  (Sheldrick, 2015)'
_diffrn_ambient_environment N~2~
_diffrn_ambient_temperature 200.0(1)
_diffrn_detector 'Hybrid Pixel Array Detector'
_diffrn_detector_area_resol_mean 10.0000
_diffrn_detector_type HyPix
_diffrn_measured_fraction_theta_full 0.999
_diffrn_measured_fraction_theta_max 0.845
_diffrn_measurement_details
;
List of Runs (angles in degrees, time in seconds):

  # Type    Start    End  Width  t~exp~   \w     \q     \k     \f   Frames
#--------------------------------------------------------------------------
  1  \w      4.00  29.00   0.50    1.50    --    6.58 -78.00 129.00   50
  2  \w    -39.00 -12.00   0.50    1.50    --   -7.98 -78.00 129.00   54
  3  \w    -28.00  19.00   0.50    1.50    --   -7.98  78.00-104.00   94
  4  \w      0.00  35.00   0.50    1.50    --    6.58 -99.00 120.00   70
  5  \w      6.00  39.00   0.50    1.50    --    6.58 -99.00-120.00   66
  6  \w    -11.00  15.00   0.50    1.50    --    6.58 -77.00  60.00   52
  7  \w      2.00  38.00   0.50    1.50    --    6.58  57.00 -90.00   72
  8  \w    -31.00   7.00   0.50    1.50    --   -7.98 -57.00  30.00   76
  9  \w    -23.00  15.00   0.50    1.50    --   -7.98  77.00 -60.00   76
 10  \w    -28.00   7.00   0.50    1.50    --   -7.98 -57.00  60.00   70
 11  \w    -15.00  15.00   0.50    1.50    --   -7.98 -77.00 -30.00   60
;
_diffrn_measurement_device 'four-circle diffractometer'
_diffrn_measurement_device_type 'XtaLAB Synergy, Dualflex, HyPix'
_diffrn_measurement_method '\w scans'
_diffrn_orient_matrix_type 'CrysAlisPro convention (1999,Acta A55,543-557)'
_diffrn_orient_matrix_UB_11 -0.0362894000
_diffrn_orient_matrix_UB_12 0.0416841000
_diffrn_orient_matrix_UB_13 -0.0083601000
_diffrn_orient_matrix_UB_21 -0.0035313000
_diffrn_orient_matrix_UB_22 0.0067521000
_diffrn_orient_matrix_UB_23 0.0325416000
_diffrn_orient_matrix_UB_31 0.0596313000
_diffrn_orient_matrix_UB_32 0.0257493000
_diffrn_orient_matrix_UB_33 0.0049922000
_diffrn_radiation_monochromator mirror
_diffrn_radiation_probe x-ray
_diffrn_radiation_type 'Mo K\a'
_diffrn_radiation_wavelength 0.71073
_diffrn_reflns_av_R_equivalents 0.0542
_diffrn_reflns_av_unetI/netI 0.0450
_diffrn_reflns_Laue_measured_fraction_full 0.999
_diffrn_reflns_Laue_measured_fraction_max 0.845
_diffrn_reflns_limit_h_max 13
_diffrn_reflns_limit_h_min -14
_diffrn_reflns_limit_k_max 21
_diffrn_reflns_limit_k_min -19
_diffrn_reflns_limit_l_max 28
_diffrn_reflns_limit_l_min -31
_diffrn_reflns_number 38696
_diffrn_reflns_point_group_measured_fraction_full 0.999
_diffrn_reflns_point_group_measured_fraction_max 0.845
_diffrn_reflns_theta_full 25.242
_diffrn_reflns_theta_max 31.679
_diffrn_reflns_theta_min 2.459
_diffrn_source 'micro-focus sealed X-ray tube'
_diffrn_source_type 'PhotonJet (Mo) X-ray Source'
_exptl_absorpt_coefficient_mu 6.571
_exptl_absorpt_correction_T_max 1.000
_exptl_absorpt_correction_T_min 0.230
_exptl_absorpt_correction_type gaussian
_exptl_absorpt_process_details
;
CrysAlisPro 1.171.42.93a (Rigaku Oxford Diffraction, 2023)
Numerical absorption correction based on gaussian integration over
a multifaceted crystal model
Empirical absorption correction using spherical harmonics,
implemented in SCALE3 ABSPACK scaling algorithm.
;
_exptl_crystal_colour green
_exptl_crystal_colour_primary green
_exptl_crystal_density_diffrn 2.326
_exptl_crystal_description plate
_exptl_crystal_F_000 2004
_exptl_crystal_size_max 0.353
_exptl_crystal_size_mid 0.275
_exptl_crystal_size_min 0.111
_refine_diff_density_max 1.015
_refine_diff_density_min -1.360
_refine_diff_density_rms 0.159
_refine_ls_extinction_method none
_refine_ls_goodness_of_fit_ref 1.055
_refine_ls_hydrogen_treatment constr
_refine_ls_matrix_type full
_refine_ls_number_parameters 317
_refine_ls_number_reflns 8865
_refine_ls_number_restraints 6
_refine_ls_restrained_S_all 1.055
_refine_ls_R_factor_all 0.0438
_refine_ls_R_factor_gt 0.0318
_refine_ls_shift/su_max 0.003
_refine_ls_shift/su_mean 0.000
_refine_ls_structure_factor_coef Fsqd
_refine_ls_weighting_details 'w=1/[\s^2^(Fo^2^)+(0.0309P)^2^] where P=(Fo^2^+2Fc^2^)/3'
_refine_ls_weighting_scheme calc
_refine_ls_wR_factor_gt 0.0697
_refine_ls_wR_factor_ref 0.0740
_reflns_Friedel_coverage 0.000
_reflns_number_gt 7115
_reflns_number_total 8865
_reflns_threshold_expression 'I > 2\s(I)'
_cod_data_source_file d4sc03786c2.cif
_cod_data_source_block Cpstar2DyTIP200K
_cod_depositor_comments 'Adding full bibliography for 1572175--1572199.cif.'
_cod_original_cell_volume 3104.86(13)
_cod_database_code 1572180
_shelx_shelxl_version_number 2018/3
_chemical_oxdiff_formula C25H32Cl2DyI4N
_shelx_space_group_comment
;
The symmetry employed for this shelxl refinement is uniquely defined
by the following loop, which should always be used as a source of
symmetry information in preference to the above space-group names.
They are only intended as comments.
;
_shelx_estimated_absorpt_t_max 0.529
_shelx_estimated_absorpt_t_min 0.205
_olex2_refinement_description
;
1. Fixed Uiso
 At 1.2 times of:
  All C(H,H,H,H) groups
 At 1.5 times of:
  All C(H,H,H) groups
2. Uiso/Uaniso restraints and constraints
Cl1B \\sim Cl1A: within 2A with sigma of 0.04 and sigma for terminal atoms of
0.08 within 2A
3. Others
 Fixed Sof: Cl1A(0.5) H26C(0.5) H26D(0.5) H26A(0.5) H26B(0.5) Cl1B(0.5)
4.a Secondary CH2 refined with riding coordinates:
 C26(H26C,H26D), C26(H26A,H26B)
4.b Idealised Me refined as rotating group:
 C21(H21A,H21B,H21C), C25(H25A,H25B,H25C), C15(H15A,H15B,H15C), C12(H12A,H12B,
 H12C), C11(H11A,H11B,H11C), C14(H14A,H14B,H14C), C22(H22A,H22B,H22C), C23(H23A,
 H23B,H23C), C13(H13A,H13B,H13C), C24(H24A,H24B,H24C)
;
_olex2_submission_special_instructions 'No special instructions were received'
_oxdiff_exptl_absorpt_empirical_details
;
Empirical correction (ABSPACK) includes:
- Absorption correction using spherical harmonics
- Frame scaling
- Detector area scaling
;
_oxdiff_exptl_absorpt_empirical_full_max 2.446
_oxdiff_exptl_absorpt_empirical_full_min 0.658

loop_
_space_group_symop_operation_xyz
'x, y, z'
'-x, y+1/2, -z+1/2'
'-x, -y, -z'
'x, -y-1/2, z-1/2'

loop_
_atom_site_label
_atom_site_type_symbol
_atom_site_fract_x
_atom_site_fract_y
_atom_site_fract_z
_atom_site_U_iso_or_equiv
_atom_site_adp_type
_atom_site_occupancy
_atom_site_site_symmetry_order
_atom_site_calc_flag
_atom_site_refinement_flags_posn
_atom_site_refinement_flags_adp
_atom_site_refinement_flags_occupancy
_atom_site_disorder_assembly
_atom_site_disorder_group
Dy1 Dy 0.80434(2) 0.71503(2) 0.33922(2) 0.02147(5) Uani 1 1 d . . . . .
I1 I 0.52465(2) 0.61571(2) 0.28105(2) 0.03119(7) Uani 1 1 d . . . . .
I4 I 0.82126(3) 0.93965(2) 0.20050(2) 0.03603(7) Uani 1 1 d . . . . .
I3 I 0.48440(3) 0.93717(2) 0.08173(2) 0.03662(7) Uani 1 1 d . . . . .
I2 I 0.29263(3) 0.72181(2) 0.13016(2) 0.04868(9) Uani 1 1 d . . . . .
Cl2 Cl 0.60904(15) 0.62756(10) 0.07944(7) 0.0626(3) Uani 1 1 d . . . . .
Cl1A Cl 0.6914(10) 0.4446(6) 0.0394(5) 0.124(3) Uani 0.5 1 d . U P A 1
N1 N 0.6779(3) 0.77394(19) 0.24140(14) 0.0242(6) Uani 1 1 d . . . . .
C5 C 0.6687(3) 0.8455(2) 0.19816(18) 0.0257(7) Uani 1 1 d . . . . .
C2 C 0.5602(3) 0.7286(2) 0.22529(17) 0.0253(7) Uani 1 1 d . . . . .
C10 C 0.9576(4) 0.6484(3) 0.26402(18) 0.0290(8) Uani 1 1 d . . . . .
C6 C 0.8874(4) 0.5704(2) 0.2807(2) 0.0300(8) Uani 1 1 d . . . . .
C8 C 1.0279(4) 0.6203(3) 0.3716(2) 0.0340(9) Uani 1 1 d . . . . .
C21 C 0.5199(4) 0.7384(3) 0.4242(2) 0.0451(11) Uani 1 1 d . . . . .
H21A H 0.455588 0.759172 0.386491 0.068 Uiso 1 1 calc R U . . .
H21B H 0.495590 0.763044 0.462981 0.068 Uiso 1 1 calc R U . . .
H21C H 0.520845 0.670098 0.425797 0.068 Uiso 1 1 calc R U . . .
C20 C 0.6820(4) 0.8535(3) 0.38550(19) 0.0322(8) Uani 1 1 d . . . . .
C19 C 0.8188(4) 0.8716(2) 0.4035(2) 0.0346(9) Uani 1 1 d . . . . .
C4 C 0.5486(4) 0.8441(2) 0.15555(18) 0.0267(7) Uani 1 1 d . . . . .
C9 C 1.0430(4) 0.6797(3) 0.3203(2) 0.0346(9) Uani 1 1 d . . . . .
C3 C 0.4772(3) 0.7682(2) 0.17375(18) 0.0270(7) Uani 1 1 d . . . . .
C16 C 0.6552(3) 0.7735(2) 0.41993(18) 0.0268(7) Uani 1 1 d . . . . .
C25 C 0.5822(5) 0.9130(3) 0.3431(2) 0.0502(12) Uani 1 1 d . . . . .
H25A H 0.624208 0.945846 0.312289 0.075 Uiso 1 1 calc R U . . .
H25B H 0.546089 0.958446 0.369119 0.075 Uiso 1 1 calc R U . . .
H25C H 0.510798 0.873578 0.319910 0.075 Uiso 1 1 calc R U . . .
C15 C 0.9521(5) 0.6822(4) 0.1974(2) 0.0518(12) Uani 1 1 d . . . . .
H15A H 0.860119 0.684969 0.174418 0.078 Uiso 1 1 calc R U . . .
H15B H 1.001448 0.639431 0.175304 0.078 Uiso 1 1 calc R U . . .
H15C H 0.991308 0.744579 0.198871 0.078 Uiso 1 1 calc R U . . .
C12 C 0.8878(5) 0.4744(3) 0.3841(3) 0.0586(14) Uani 1 1 d . . . . .
H12A H 0.879083 0.496419 0.426509 0.088 Uiso 1 1 calc R U . . .
H12B H 0.954323 0.424972 0.388854 0.088 Uiso 1 1 calc R U . . .
H12C H 0.802892 0.450008 0.361129 0.088 Uiso 1 1 calc R U . . .
C11 C 0.8009(5) 0.5090(3) 0.2325(3) 0.0534(13) Uani 1 1 d . . . . .
H11A H 0.754358 0.464572 0.254797 0.080 Uiso 1 1 calc R U . . .
H11B H 0.855405 0.474924 0.207682 0.080 Uiso 1 1 calc R U . . .
H11C H 0.736683 0.547491 0.203573 0.080 Uiso 1 1 calc R U . . .
C14 C 1.1444(5) 0.7553(4) 0.3227(3) 0.0590(14) Uani 1 1 d . . . . .
H14A H 1.104874 0.808430 0.296756 0.088 Uiso 1 1 calc R U . . .
H14B H 1.218966 0.731467 0.305665 0.088 Uiso 1 1 calc R U . . .
H14C H 1.175461 0.775429 0.367089 0.088 Uiso 1 1 calc R U . . .
C17 C 0.7749(4) 0.7421(3) 0.45871(18) 0.0297(8) Uani 1 1 d . . . . .
C18 C 0.8757(4) 0.8036(3) 0.44962(19) 0.0295(8) Uani 1 1 d . . . . .
C22 C 0.7876(5) 0.6642(3) 0.5068(2) 0.0442(10) Uani 1 1 d . . . . .
H22A H 0.746738 0.607690 0.485727 0.066 Uiso 1 1 calc R U . . .
H22B H 0.743344 0.681817 0.541415 0.066 Uiso 1 1 calc R U . . .
H22C H 0.881141 0.652323 0.524463 0.066 Uiso 1 1 calc R U . . .
C7 C 0.9294(4) 0.5541(2) 0.3469(2) 0.0334(9) Uani 1 1 d . . . . .
C23 C 1.0114(4) 0.8095(4) 0.4916(2) 0.0490(12) Uani 1 1 d . . . . .
H23A H 1.035044 0.749109 0.512139 0.074 Uiso 1 1 calc R U . . .
H23B H 1.012004 0.857303 0.524463 0.074 Uiso 1 1 calc R U . . .
H23C H 1.075383 0.826089 0.465375 0.074 Uiso 1 1 calc R U . . .
C13 C 1.1190(5) 0.6143(4) 0.4356(3) 0.0630(16) Uani 1 1 d . . . . .
H13A H 1.164739 0.673995 0.445406 0.095 Uiso 1 1 calc R U . . .
H13B H 1.183835 0.564840 0.434788 0.095 Uiso 1 1 calc R U . . .
H13C H 1.068221 0.600279 0.468405 0.095 Uiso 1 1 calc R U . . .
C24 C 0.8924(6) 0.9560(3) 0.3872(3) 0.0560(14) Uani 1 1 d . . . . .
H24A H 0.971154 0.935909 0.372192 0.084 Uiso 1 1 calc R U . . .
H24B H 0.918548 0.994950 0.425469 0.084 Uiso 1 1 calc R U . . .
H24C H 0.835195 0.991988 0.353517 0.084 Uiso 1 1 calc R U . . .
C26 C 0.6978(10) 0.5590(4) 0.0375(4) 0.103(3) Uani 1 1 d . . . . .
H26C H 0.671778 0.577586 -0.008056 0.124 Uiso 0.5 1 calc R U P A 1
H26D H 0.791579 0.576558 0.051793 0.124 Uiso 0.5 1 calc R U P A 1
H26A H 0.658876 0.564880 -0.008775 0.124 Uiso 0.5 1 calc R U P A -1
H26B H 0.789090 0.583149 0.044442 0.124 Uiso 0.5 1 calc R U P A -1
Cl1B Cl 0.7036(9) 0.4455(5) 0.0570(3) 0.0685(18) Uani 0.5 1 d . U P A -1

loop_
_atom_site_aniso_label
_atom_site_aniso_U_11
_atom_site_aniso_U_22
_atom_site_aniso_U_33
_atom_site_aniso_U_23
_atom_site_aniso_U_13
_atom_site_aniso_U_12
Dy1 0.02073(9) 0.02134(9) 0.02090(9) -0.00035(6) 0.00093(6) 0.00287(5)
I1 0.03207(13) 0.02802(12) 0.03291(14) 0.00178(9) 0.00534(10) -0.00876(9)
I4 0.03174(14) 0.03389(14) 0.04193(16) 0.00519(11) 0.00633(11) -0.00911(9)
I3 0.04170(15) 0.03872(14) 0.02821(14) 0.00880(10) 0.00428(11) 0.01293(10)
I2 0.02654(14) 0.04690(17) 0.0632(2) 0.00044(14) -0.01268(13) -0.00547(10)
Cl2 0.0724(9) 0.0661(8) 0.0496(8) 0.0065(6) 0.0134(6) 0.0236(6)
Cl1A 0.079(4) 0.064(4) 0.226(10) -0.037(5) 0.021(6) -0.007(3)
N1 0.0219(15) 0.0272(15) 0.0226(15) 0.0010(12) 0.0023(11) -0.0024(11)
C5 0.0244(17) 0.0268(17) 0.0251(18) -0.0002(14) 0.0033(14) 0.0002(13)
C2 0.0258(18) 0.0238(17) 0.0262(18) 0.0004(14) 0.0049(14) 0.0008(12)
C10 0.031(2) 0.0278(18) 0.0285(19) 0.0053(15) 0.0071(15) 0.0090(14)
C6 0.0253(18) 0.0293(18) 0.035(2) -0.0059(15) 0.0043(15) 0.0054(14)
C8 0.0281(19) 0.036(2) 0.035(2) -0.0045(17) -0.0004(16) 0.0128(15)
C21 0.030(2) 0.061(3) 0.045(3) -0.016(2) 0.0098(19) -0.0036(19)
C20 0.044(2) 0.0264(18) 0.0258(19) -0.0027(15) 0.0053(16) 0.0129(15)
C19 0.046(2) 0.0248(18) 0.035(2) -0.0048(16) 0.0115(18) -0.0031(16)
C4 0.0281(18) 0.0261(17) 0.0253(18) 0.0020(14) 0.0038(14) 0.0035(13)
C9 0.0220(18) 0.033(2) 0.048(3) -0.0075(18) 0.0058(16) -0.0008(14)
C3 0.0218(17) 0.0307(18) 0.0268(19) -0.0039(15) 0.0010(14) -0.0007(13)
C16 0.0249(18) 0.0292(18) 0.0269(19) -0.0042(14) 0.0070(14) 0.0050(13)
C25 0.063(3) 0.047(2) 0.039(3) 0.008(2) 0.006(2) 0.034(2)
C15 0.063(3) 0.057(3) 0.040(3) 0.009(2) 0.023(2) 0.022(2)
C12 0.068(3) 0.040(3) 0.075(4) 0.026(3) 0.032(3) 0.015(2)
C11 0.041(3) 0.051(3) 0.065(3) -0.031(2) 0.004(2) 0.0008(19)
C14 0.035(3) 0.051(3) 0.092(5) -0.009(3) 0.017(3) -0.008(2)
C17 0.031(2) 0.0341(19) 0.0229(18) -0.0022(15) 0.0036(15) 0.0047(15)
C18 0.0295(19) 0.0316(18) 0.0270(19) -0.0084(15) 0.0050(15) -0.0016(14)
C22 0.055(3) 0.042(2) 0.036(2) 0.0159(19) 0.012(2) 0.0126(19)
C7 0.032(2) 0.0244(18) 0.046(2) 0.0104(16) 0.0148(18) 0.0117(14)
C23 0.036(2) 0.060(3) 0.046(3) -0.022(2) -0.003(2) -0.0047(19)
C13 0.056(3) 0.083(4) 0.041(3) -0.012(3) -0.011(2) 0.037(3)
C24 0.086(4) 0.032(2) 0.055(3) -0.007(2) 0.027(3) -0.019(2)
C26 0.191(9) 0.055(4) 0.098(6) 0.015(3) 0.109(6) 0.013(4)
Cl1B 0.099(4) 0.053(3) 0.0578(19) 0.0161(18) 0.028(2) 0.031(3)

loop_
_atom_type_symbol
_atom_type_description
_atom_type_scat_dispersion_real
_atom_type_scat_dispersion_imag
_atom_type_scat_source
C C 0.0033 0.0016 'International Tables Vol C Tables 4.2.6.8 and 6.1.1.4'
H H 0.0000 0.0000 'International Tables Vol C Tables 4.2.6.8 and 6.1.1.4'
Cl Cl 0.1484 0.1585 'International Tables Vol C Tables 4.2.6.8 and 6.1.1.4'
Dy Dy -0.1892 4.4098 'International Tables Vol C Tables 4.2.6.8 and 6.1.1.4'
I I -0.4742 1.8119 'International Tables Vol C Tables 4.2.6.8 and 6.1.1.4'
N N 0.0061 0.0033 'International Tables Vol C Tables 4.2.6.8 and 6.1.1.4'

loop_
_exptl_crystal_face_index_h
_exptl_crystal_face_index_k
_exptl_crystal_face_index_l
_exptl_crystal_face_perp_dist
1 -1 0 0.1241
1 1 0 0.1231
-1 1 0 0.1293
-1 -1 0 0.1498
0 0 1 0.0585
0 0 -1 0.0528
1 1 -2 0.0993
-1 -1 2 0.1399
-1 -1 -1 0.1333
0 1 -2 0.0924
-2 -1 -1 0.1448
0 1 2 0.0988
1 0 2 0.1081
1 0 -2 0.1036
6 6 23 0.0941

loop_
_geom_angle_atom_site_label_1
_geom_angle_atom_site_label_2
_geom_angle_atom_site_label_3
_geom_angle
_geom_angle_site_symmetry_1
_geom_angle_site_symmetry_3
_geom_angle_publ_flag
N1 Dy1 I1 62.09(7) . . ?
N1 Dy1 C10 83.56(10) . . ?
N1 Dy1 C6 92.18(11) . . ?
N1 Dy1 C8 134.80(12) . . ?
N1 Dy1 C20 80.87(11) . . ?
N1 Dy1 C19 96.69(12) . . ?
N1 Dy1 C9 107.39(12) . . ?
N1 Dy1 C16 99.59(11) . . ?
N1 Dy1 C17 129.68(11) . . ?
N1 Dy1 C18 127.84(11) . . ?
N1 Dy1 C7 122.73(12) . . ?
C10 Dy1 I1 102.06(9) . . ?
C10 Dy1 C16 176.46(11) . . ?
C10 Dy1 C17 146.36(11) . . ?
C6 Dy1 I1 80.04(8) . . ?
C6 Dy1 C10 30.97(12) . . ?
C6 Dy1 C16 146.55(12) . . ?
C6 Dy1 C17 132.69(12) . . ?
C8 Dy1 I1 122.65(9) . . ?
C8 Dy1 C10 51.28(12) . . ?
C8 Dy1 C6 51.10(12) . . ?
C8 Dy1 C20 138.17(12) . . ?
C8 Dy1 C16 125.61(12) . . ?
C8 Dy1 C17 95.21(12) . . ?
C20 Dy1 I1 90.77(9) . . ?
C20 Dy1 C10 152.22(12) . . ?
C20 Dy1 C6 170.37(12) . . ?
C20 Dy1 C16 30.93(11) . . ?
C20 Dy1 C17 51.39(12) . . ?
C19 Dy1 I1 121.88(9) . . ?
C19 Dy1 C10 130.37(12) . . ?
C19 Dy1 C6 157.99(12) . . ?
C19 Dy1 C8 110.48(13) . . ?
C19 Dy1 C20 31.12(13) . . ?
C19 Dy1 C9 106.89(12) . . ?
C19 Dy1 C16 51.14(12) . . ?
C19 Dy1 C17 51.54(12) . . ?
C19 Dy1 C18 31.41(12) . . ?
C19 Dy1 C7 138.05(14) . . ?
C9 Dy1 I1 130.58(9) . . ?
C9 Dy1 C10 30.91(12) . . ?
C9 Dy1 C6 51.12(12) . . ?
C9 Dy1 C8 31.18(13) . . ?
C9 Dy1 C20 137.40(13) . . ?
C9 Dy1 C16 147.53(13) . . ?
C9 Dy1 C17 118.11(13) . . ?
C9 Dy1 C18 97.43(12) . . ?
C16 Dy1 I1 78.16(8) . . ?
C17 Dy1 I1 99.34(8) . . ?
C17 Dy1 C16 30.80(11) . . ?
C18 Dy1 I1 128.12(8) . . ?
C18 Dy1 C10 128.19(12) . . ?
C18 Dy1 C6 137.41(12) . . ?
C18 Dy1 C8 86.81(12) . . ?
C18 Dy1 C20 51.45(12) . . ?
C18 Dy1 C16 50.86(11) . . ?
C18 Dy1 C17 30.85(12) . . ?
C7 Dy1 I1 91.65(9) . . ?
C7 Dy1 C10 51.31(12) . . ?
C7 Dy1 C6 30.92(13) . . ?
C7 Dy1 C8 31.01(13) . . ?
C7 Dy1 C20 154.01(12) . . ?
C7 Dy1 C9 51.39(12) . . ?
C7 Dy1 C16 125.21(12) . . ?
C7 Dy1 C17 102.73(13) . . ?
C7 Dy1 C18 108.74(13) . . ?
C2 I1 Dy1 68.18(10) . . ?
C5 N1 Dy1 143.7(2) . . ?
C2 N1 Dy1 110.8(2) . . ?
C2 N1 C5 104.6(3) . . ?
N1 C5 I4 121.6(2) . . ?
N1 C5 C4 111.2(3) . . ?
C4 C5 I4 127.2(3) . . ?
N1 C2 I1 118.7(3) . . ?
N1 C2 C3 112.7(3) . . ?
C3 C2 I1 128.5(3) . . ?
C6 C10 Dy1 74.4(2) . . ?
C6 C10 C15 125.0(4) . . ?
C9 C10 Dy1 73.8(2) . . ?
C9 C10 C6 107.6(3) . . ?
C9 C10 C15 126.9(4) . . ?
C15 C10 Dy1 123.2(3) . . ?
C10 C6 Dy1 74.6(2) . . ?
C10 C6 C11 123.8(4) . . ?
C11 C6 Dy1 125.1(3) . . ?
C7 C6 Dy1 73.8(2) . . ?
C7 C6 C10 108.2(3) . . ?
C7 C6 C11 127.3(4) . . ?
C9 C8 Dy1 73.8(2) . . ?
C9 C8 C13 126.1(4) . . ?
C7 C8 Dy1 73.8(2) . . ?
C7 C8 C9 107.4(4) . . ?
C7 C8 C13 125.1(4) . . ?
C13 C8 Dy1 128.5(3) . . ?
H21A C21 H21B 109.5 . . ?
H21A C21 H21C 109.5 . . ?
H21B C21 H21C 109.5 . . ?
C16 C21 H21A 109.5 . . ?
C16 C21 H21B 109.5 . . ?
C16 C21 H21C 109.5 . . ?
C19 C20 Dy1 73.1(2) . . ?
C19 C20 C16 107.4(3) . . ?
C19 C20 C25 126.2(4) . . ?
C16 C20 Dy1 75.30(19) . . ?
C16 C20 C25 126.2(4) . . ?
C25 C20 Dy1 121.7(3) . . ?
C20 C19 Dy1 75.8(2) . . ?
C20 C19 C18 108.2(3) . . ?
C20 C19 C24 127.6(4) . . ?
C18 C19 Dy1 75.3(2) . . ?
C18 C19 C24 123.4(4) . . ?
C24 C19 Dy1 123.1(3) . . ?
C5 C4 I3 126.6(3) . . ?
C5 C4 C3 106.4(3) . . ?
C3 C4 I3 127.0(3) . . ?
C10 C9 Dy1 75.3(2) . . ?
C10 C9 C8 108.4(3) . . ?
C10 C9 C14 124.8(4) . . ?
C8 C9 Dy1 75.0(2) . . ?
C8 C9 C14 126.4(4) . . ?
C14 C9 Dy1 121.8(3) . . ?
C2 C3 I2 126.9(3) . . ?
C2 C3 C4 105.1(3) . . ?
C4 C3 I2 127.9(3) . . ?
C21 C16 Dy1 126.9(3) . . ?
C20 C16 Dy1 73.8(2) . . ?
C20 C16 C21 125.6(4) . . ?
C17 C16 Dy1 74.0(2) . . ?
C17 C16 C21 124.9(4) . . ?
C17 C16 C20 108.6(3) . . ?
C20 C25 H25A 109.5 . . ?
C20 C25 H25B 109.5 . . ?
C20 C25 H25C 109.5 . . ?
H25A C25 H25B 109.5 . . ?
H25A C25 H25C 109.5 . . ?
H25B C25 H25C 109.5 . . ?
C10 C15 H15A 109.5 . . ?
C10 C15 H15B 109.5 . . ?
C10 C15 H15C 109.5 . . ?
H15A C15 H15B 109.5 . . ?
H15A C15 H15C 109.5 . . ?
H15B C15 H15C 109.5 . . ?
H12A C12 H12B 109.5 . . ?
H12A C12 H12C 109.5 . . ?
H12B C12 H12C 109.5 . . ?
C7 C12 H12A 109.5 . . ?
C7 C12 H12B 109.5 . . ?
C7 C12 H12C 109.5 . . ?
C6 C11 H11A 109.5 . . ?
C6 C11 H11B 109.5 . . ?
C6 C11 H11C 109.5 . . ?
H11A C11 H11B 109.5 . . ?
H11A C11 H11C 109.5 . . ?
H11B C11 H11C 109.5 . . ?
C9 C14 H14A 109.5 . . ?
C9 C14 H14B 109.5 . . ?
C9 C14 H14C 109.5 . . ?
H14A C14 H14B 109.5 . . ?
H14A C14 H14C 109.5 . . ?
H14B C14 H14C 109.5 . . ?
C16 C17 Dy1 75.2(2) . . ?
C16 C17 C22 125.3(4) . . ?
C18 C17 Dy1 74.1(2) . . ?
C18 C17 C16 107.8(3) . . ?
C18 C17 C22 126.5(4) . . ?
C22 C17 Dy1 122.3(3) . . ?
C19 C18 Dy1 73.3(2) . . ?
C19 C18 C23 125.1(4) . . ?
C17 C18 Dy1 75.1(2) . . ?
C17 C18 C19 108.0(3) . . ?
C17 C18 C23 125.5(4) . . ?
C23 C18 Dy1 127.8(3) . . ?
C17 C22 H22A 109.5 . . ?
C17 C22 H22B 109.5 . . ?
C17 C22 H22C 109.5 . . ?
H22A C22 H22B 109.5 . . ?
H22A C22 H22C 109.5 . . ?
H22B C22 H22C 109.5 . . ?
C6 C7 Dy1 75.3(2) . . ?
C6 C7 C8 108.3(3) . . ?
C6 C7 C12 126.3(4) . . ?
C8 C7 Dy1 75.1(2) . . ?
C8 C7 C12 125.2(4) . . ?
C12 C7 Dy1 120.5(3) . . ?
C18 C23 H23A 109.5 . . ?
C18 C23 H23B 109.5 . . ?
C18 C23 H23C 109.5 . . ?
H23A C23 H23B 109.5 . . ?
H23A C23 H23C 109.5 . . ?
H23B C23 H23C 109.5 . . ?
C8 C13 H13A 109.5 . . ?
C8 C13 H13B 109.5 . . ?
C8 C13 H13C 109.5 . . ?
H13A C13 H13B 109.5 . . ?
H13A C13 H13C 109.5 . . ?
H13B C13 H13C 109.5 . . ?
C19 C24 H24A 109.5 . . ?
C19 C24 H24B 109.5 . . ?
C19 C24 H24C 109.5 . . ?
H24A C24 H24B 109.5 . . ?
H24A C24 H24C 109.5 . . ?
H24B C24 H24C 109.5 . . ?
Cl2 C26 H26C 106.8 . . ?
Cl2 C26 H26D 106.8 . . ?
Cl2 C26 H26A 108.5 . . ?
Cl2 C26 H26B 108.5 . . ?
Cl1A C26 Cl2 122.0(5) . . ?
Cl1A C26 H26C 106.8 . . ?
Cl1A C26 H26D 106.8 . . ?
Cl1A C26 H26A 95.7 . . ?
Cl1A C26 H26B 112.9 . . ?
Cl1A C26 Cl1B 12.8(5) . . ?
H26C C26 H26D 106.7 . . ?
H26C C26 H26A 13.0 . . ?
H26C C26 H26B 96.5 . . ?
H26D C26 H26A 117.3 . . ?
H26D C26 H26B 10.5 . . ?
H26A C26 H26B 107.5 . . ?
Cl1B C26 Cl2 114.9(4) . . ?
Cl1B C26 H26C 119.7 . . ?
Cl1B C26 H26D 100.8 . . ?
Cl1B C26 H26A 108.5 . . ?
Cl1B C26 H26B 108.5 . . ?

loop_
_geom_bond_atom_site_label_1
_geom_bond_atom_site_label_2
_geom_bond_distance
_geom_bond_site_symmetry_2
_geom_bond_publ_flag
Dy1 I1 3.2399(3) . ?
Dy1 N1 2.380(3) . ?
Dy1 C10 2.656(4) . ?
Dy1 C6 2.655(3) . ?
Dy1 C8 2.652(4) . ?
Dy1 C20 2.654(3) . ?
Dy1 C19 2.620(4) . ?
Dy1 C9 2.636(4) . ?
Dy1 C16 2.674(3) . ?
Dy1 C17 2.658(4) . ?
Dy1 C18 2.645(4) . ?
Dy1 C7 2.636(3) . ?
I1 C2 2.087(3) . ?
I4 C5 2.073(3) . ?
I3 C4 2.068(4) . ?
I2 C3 2.059(4) . ?
Cl2 C26 1.719(6) . ?
Cl1A C26 1.642(11) . ?
N1 C5 1.370(4) . ?
N1 C2 1.363(4) . ?
C5 C4 1.383(5) . ?
C2 C3 1.372(5) . ?
C10 C6 1.418(5) . ?
C10 C9 1.411(6) . ?
C10 C15 1.492(6) . ?
C6 C11 1.503(6) . ?
C6 C7 1.410(6) . ?
C8 C9 1.422(6) . ?
C8 C7 1.414(6) . ?
C8 C13 1.494(6) . ?
C21 H21A 0.9800 . ?
C21 H21B 0.9800 . ?
C21 H21C 0.9800 . ?
C21 C16 1.510(5) . ?
C20 C19 1.415(6) . ?
C20 C16 1.421(5) . ?
C20 C25 1.494(5) . ?
C19 C18 1.425(6) . ?
C19 C24 1.509(6) . ?
C4 C3 1.414(5) . ?
C9 C14 1.505(6) . ?
C16 C17 1.416(5) . ?
C25 H25A 0.9800 . ?
C25 H25B 0.9800 . ?
C25 H25C 0.9800 . ?
C15 H15A 0.9800 . ?
C15 H15B 0.9800 . ?
C15 H15C 0.9800 . ?
C12 H12A 0.9800 . ?
C12 H12B 0.9800 . ?
C12 H12C 0.9800 . ?
C12 C7 1.505(6) . ?
C11 H11A 0.9800 . ?
C11 H11B 0.9800 . ?
C11 H11C 0.9800 . ?
C14 H14A 0.9800 . ?
C14 H14B 0.9800 . ?
C14 H14C 0.9800 . ?
C17 C18 1.411(5) . ?
C17 C22 1.504(5) . ?
C18 C23 1.506(6) . ?
C22 H22A 0.9800 . ?
C22 H22B 0.9800 . ?
C22 H22C 0.9800 . ?
C23 H23A 0.9800 . ?
C23 H23B 0.9800 . ?
C23 H23C 0.9800 . ?
C13 H13A 0.9800 . ?
C13 H13B 0.9800 . ?
C13 H13C 0.9800 . ?
C24 H24A 0.9800 . ?
C24 H24B 0.9800 . ?
C24 H24C 0.9800 . ?
C26 H26C 0.9900 . ?
C26 H26D 0.9900 . ?
C26 H26A 0.9900 . ?
C26 H26B 0.9900 . ?
C26 Cl1B 1.678(9) . ?

loop_
_geom_torsion_atom_site_label_1
_geom_torsion_atom_site_label_2
_geom_torsion_atom_site_label_3
_geom_torsion_atom_site_label_4
_geom_torsion
_geom_torsion_site_symmetry_1
_geom_torsion_site_symmetry_2
_geom_torsion_site_symmetry_3
_geom_torsion_site_symmetry_4
_geom_torsion_publ_flag
Dy1 N1 C5 I4 12.1(5) . . . . ?
Dy1 N1 C5 C4 -168.0(3) . . . . ?
Dy1 N1 C2 I1 -5.6(3) . . . . ?
Dy1 N1 C2 C3 172.1(2) . . . . ?
Dy1 C10 C6 C11 122.2(4) . . . . ?
Dy1 C10 C6 C7 -66.7(2) . . . . ?
Dy1 C10 C9 C8 68.4(3) . . . . ?
Dy1 C10 C9 C14 -118.8(4) . . . . ?
Dy1 C6 C7 C8 -68.5(3) . . . . ?
Dy1 C6 C7 C12 117.3(4) . . . . ?
Dy1 C8 C9 C10 -68.6(3) . . . . ?
Dy1 C8 C9 C14 118.7(4) . . . . ?
Dy1 C8 C7 C6 68.6(2) . . . . ?
Dy1 C8 C7 C12 -117.1(4) . . . . ?
Dy1 C20 C19 C18 -69.0(3) . . . . ?
Dy1 C20 C19 C24 121.0(4) . . . . ?
Dy1 C20 C16 C21 -124.1(4) . . . . ?
Dy1 C20 C16 C17 66.3(2) . . . . ?
Dy1 C19 C18 C17 -67.6(3) . . . . ?
Dy1 C19 C18 C23 124.8(4) . . . . ?
Dy1 C16 C17 C18 67.5(2) . . . . ?
Dy1 C16 C17 C22 -119.3(4) . . . . ?
Dy1 C17 C18 C19 66.5(3) . . . . ?
Dy1 C17 C18 C23 -126.1(4) . . . . ?
I1 C2 C3 I2 -4.9(5) . . . . ?
I1 C2 C3 C4 177.9(3) . . . . ?
I4 C5 C4 I3 -0.8(5) . . . . ?
I4 C5 C4 C3 -179.1(3) . . . . ?
I3 C4 C3 I2 3.7(5) . . . . ?
I3 C4 C3 C2 -179.2(3) . . . . ?
N1 C5 C4 I3 179.3(2) . . . . ?
N1 C5 C4 C3 1.1(4) . . . . ?
N1 C2 C3 I2 177.6(2) . . . . ?
N1 C2 C3 C4 0.5(4) . . . . ?
C5 N1 C2 I1 -177.5(2) . . . . ?
C5 N1 C2 C3 0.2(4) . . . . ?
C5 C4 C3 I2 -178.0(3) . . . . ?
C5 C4 C3 C2 -0.9(4) . . . . ?
C2 N1 C5 I4 179.4(2) . . . . ?
C2 N1 C5 C4 -0.8(4) . . . . ?
C10 C6 C7 Dy1 67.2(2) . . . . ?
C10 C6 C7 C8 -1.3(4) . . . . ?
C10 C6 C7 C12 -175.5(4) . . . . ?
C6 C10 C9 Dy1 -67.3(2) . . . . ?
C6 C10 C9 C8 1.1(4) . . . . ?
C6 C10 C9 C14 173.9(4) . . . . ?
C21 C16 C17 Dy1 124.1(4) . . . . ?
C21 C16 C17 C18 -168.4(4) . . . . ?
C21 C16 C17 C22 4.8(6) . . . . ?
C20 C19 C18 Dy1 69.3(3) . . . . ?
C20 C19 C18 C17 1.7(4) . . . . ?
C20 C19 C18 C23 -165.9(4) . . . . ?
C20 C16 C17 Dy1 -66.2(2) . . . . ?
C20 C16 C17 C18 1.3(4) . . . . ?
C20 C16 C17 C22 174.5(4) . . . . ?
C19 C20 C16 Dy1 -66.6(3) . . . . ?
C19 C20 C16 C21 169.3(4) . . . . ?
C19 C20 C16 C17 -0.2(4) . . . . ?
C9 C10 C6 Dy1 66.9(3) . . . . ?
C9 C10 C6 C11 -171.0(4) . . . . ?
C9 C10 C6 C7 0.1(4) . . . . ?
C9 C8 C7 Dy1 -66.7(3) . . . . ?
C9 C8 C7 C6 1.9(4) . . . . ?
C9 C8 C7 C12 176.2(4) . . . . ?
C16 C20 C19 Dy1 68.1(3) . . . . ?
C16 C20 C19 C18 -0.9(4) . . . . ?
C16 C20 C19 C24 -170.9(4) . . . . ?
C16 C17 C18 Dy1 -68.3(2) . . . . ?
C16 C17 C18 C19 -1.8(4) . . . . ?
C16 C17 C18 C23 165.6(4) . . . . ?
C25 C20 C19 Dy1 -117.3(4) . . . . ?
C25 C20 C19 C18 173.7(4) . . . . ?
C25 C20 C19 C24 3.7(7) . . . . ?
C25 C20 C16 Dy1 118.8(4) . . . . ?
C25 C20 C16 C21 -5.3(6) . . . . ?
C25 C20 C16 C17 -174.8(4) . . . . ?
C15 C10 C6 Dy1 -119.9(4) . . . . ?
C15 C10 C6 C11 2.3(6) . . . . ?
C15 C10 C6 C7 173.4(3) . . . . ?
C15 C10 C9 Dy1 119.6(4) . . . . ?
C15 C10 C9 C8 -172.0(4) . . . . ?
C15 C10 C9 C14 0.9(6) . . . . ?
C11 C6 C7 Dy1 -122.1(4) . . . . ?
C11 C6 C7 C8 169.4(4) . . . . ?
C11 C6 C7 C12 -4.8(6) . . . . ?
C22 C17 C18 Dy1 118.6(4) . . . . ?
C22 C17 C18 C19 -174.9(4) . . . . ?
C22 C17 C18 C23 -7.4(6) . . . . ?
C7 C8 C9 Dy1 66.7(3) . . . . ?
C7 C8 C9 C10 -1.9(4) . . . . ?
C7 C8 C9 C14 -174.6(4) . . . . ?
C13 C8 C9 Dy1 -126.1(4) . . . . ?
C13 C8 C9 C10 165.3(4) . . . . ?
C13 C8 C9 C14 -7.4(6) . . . . ?
C13 C8 C7 Dy1 126.0(4) . . . . ?
C13 C8 C7 C6 -165.4(4) . . . . ?
C13 C8 C7 C12 8.9(6) . . . . ?
C24 C19 C18 Dy1 -120.2(4) . . . . ?
C24 C19 C18 C17 172.2(4) . . . . ?
C24 C19 C18 C23 4.7(6) . . . . ?

loop_
_exptl_oxdiff_crystal_face_indexfrac_h
_exptl_oxdiff_crystal_face_indexfrac_k
_exptl_oxdiff_crystal_face_indexfrac_l
_exptl_oxdiff_crystal_face_x
_exptl_oxdiff_crystal_face_y
_exptl_oxdiff_crystal_face_z
0.9996 -1.0317 -0.1126 -0.0783 -0.0142 0.0325
1.0142 0.9798 0.0304 0.0038 0.0040 0.0859
-0.9996 1.0317 0.1126 0.0783 0.0142 -0.0325
-1.0142 -0.9798 -0.0304 -0.0038 -0.0040 -0.0859
0.0062 -0.0353 0.9990 -0.0100 0.0322 0.0044
-0.0062 0.0353 -0.9990 0.0100 -0.0322 -0.0044
1.0019 1.0505 -1.9675 0.0239 -0.0605 0.0770
-1.0019 -1.0505 1.9675 -0.0239 0.0605 -0.0770
-1.0203 -0.9444 -1.0294 0.0063 -0.0363 -0.0903
-0.0050 1.0764 -1.9264 0.0612 -0.0554 0.0178
-2.0273 -0.9185 -0.9883 0.0435 -0.0312 -0.1495
0.0196 0.9350 2.0694 0.0210 0.0736 0.0356
1.0192 -0.0966 1.9568 -0.0574 0.0594 0.0681
0.9946 0.0448 -2.0390 -0.0172 -0.0696 0.0503
5.9852 6.3655 22.6896 -0.1415 0.7602 0.6341
